data_7223697
loop_
_publ_author_name
'Mueller, P.'
'Bronger, W.'

_publ_section_title
;
 Na3 Fe S3, ein Thioferrat mit isolierten (Fe2 S6)-Anions
;
_journal_name_full
;
Zeitschrift fuer Naturforschung, Teil B. Anorganische Chemie, Organische 
Chemie (33,1978-41,1986)
;
_journal_page_first 1264
_journal_page_last 1266
_journal_volume 34
_journal_year 1979
_chemical_formula_sum 'Fe Na3 S3'
_chemical_name_systematic 'Na3 (Fe S3)'
_space_group_IT_number 14
_symmetry_space_group_name_Hall '-P 2ybc'
_symmetry_space_group_name_H-M 'P 1 21/c 1'
_cell_angle_alpha 90
_cell_angle_beta 133.6
_cell_angle_gamma 90
_cell_formula_units_Z 4
_cell_length_a 6.906
_cell_length_b 12.615
_cell_length_c 9.895
_cell_volume 624.268
_citation_journal_id_ASTM ZNBAD2
_cod_data_source_file Mueller_ZNBAD2_1979_247.cif
_cod_data_source_block Fe1Na3S3
_cod_original_cell_volume 624.2682
_cod_original_formula_sum 'Fe1 Na3 S3'
_cod_database_code 7223697

loop_
_symmetry_equiv_pos_as_xyz
x,y,z
-x,y+1/2,-z+1/2
-x,-y,-z
x,-y-1/2,z-1/2

loop_
_atom_site_label
_atom_site_type_symbol
_atom_site_fract_x
_atom_site_fract_y
_atom_site_fract_z
_atom_site_occupancy
_atom_site_U_iso_or_equiv
S1 S 0.5101 0.2999 0.0839 1 0.0
Na1 Na 0.4864 0.5184 0.271 1 0.0
Na2 Na 0.0386 0.4865 0.6543 1 0.0
Na3 Na 0.8872 0.488 0.7904 1 0.0
S2 S 0.2063 0.7309 0.9295 1 0.0
S3 S 0.2019 0.2492 0.1292 1 0.0
Fe1 Fe 0.4983 0.1326 0.4219 1 0.0
